data_7030973
loop_
_publ_author_name
'Sahoo, Dipankar'
'Suriyanarayanan, Ramakirushnan'
'Chandrasekhar, Vadapalli'

_publ_section_title
;
 Di-, tri- and tetranuclear molecular vanadium phosphonates: a chloride
 encapsulated tetranuclear bowl.
;
_journal_issue 28
_journal_name_full 'Dalton transactions (Cambridge, England : 2003)'
_journal_page_first 10898
_journal_page_last 10909
_journal_paper_doi 10.1039/c4dt00720d
_journal_volume 43
_journal_year 2014
_chemical_formula_moiety 'C74 H60 N6 O12 P2 V3'
_chemical_formula_sum 'C74 H60 N6 O12 P2 V3'
_chemical_formula_weight 1440.04
_chemical_name_systematic
;
 ?
;
_space_group_crystal_system monoclinic
_space_group_IT_number 12
_space_group_name_Hall '-C 2y'
_space_group_name_H-M_alt 'C 1 2/m 1'
_symmetry_space_group_name_Hall '-C 2y'
_symmetry_space_group_name_H-M 'C 1 2/m 1'
_atom_sites_solution_hydrogens mixed
_atom_sites_solution_primary direct
_audit_creation_date 2014-04-07
_audit_creation_method
;
Olex2 1.2
(compiled 2013.11.15 svn.r2834 for OlexSys, GUI svn.r4720)
;
_cell_angle_alpha 90
_cell_angle_beta 91.213(5)
_cell_angle_gamma 90
_cell_formula_units_Z 4
_cell_length_a 26.464(5)
_cell_length_b 27.628(5)
_cell_length_c 14.057(5)
_cell_measurement_reflns_used 3505
_cell_measurement_temperature 293(2)
_cell_measurement_theta_max 19.14
_cell_measurement_theta_min 2.34
_cell_volume 10275(5)
_computing_cell_refinement 'SAINT v6.45A (Bruker, 2003)'
_computing_data_reduction 'SAINT v6.45A (Bruker, 2003)'
_computing_molecular_graphics 'Olex2 (Dolomanov et al., 2009)'
_computing_publication_material 'Olex2 (Dolomanov et al., 2009)'
_computing_structure_refinement 'ShelXL (Sheldrick, 2008)'
_computing_structure_solution 'ShelXS (Sheldrick, 2008)'
_diffrn_ambient_temperature 293(2)
_diffrn_measured_fraction_theta_full 0.994
_diffrn_measured_fraction_theta_max 0.994
_diffrn_measurement_device_type 'Bruker APEX-II CCD'
_diffrn_measurement_method '\f and \w scans'
_diffrn_radiation_monochromator graphite
_diffrn_radiation_type MoK\a
_diffrn_radiation_wavelength 0.71069
_diffrn_reflns_av_R_equivalents 0.0793
_diffrn_reflns_av_unetI/netI 0.0936
_diffrn_reflns_Laue_measured_fraction_full 0.994
_diffrn_reflns_Laue_measured_fraction_max 0.994
_diffrn_reflns_limit_h_max 31
_diffrn_reflns_limit_h_min -32
_diffrn_reflns_limit_k_max 29
_diffrn_reflns_limit_k_min -33
_diffrn_reflns_limit_l_max 17
_diffrn_reflns_limit_l_min -13
_diffrn_reflns_number 27622
_diffrn_reflns_point_group_measured_fraction_full 0.994
_diffrn_reflns_point_group_measured_fraction_max 0.994
_diffrn_reflns_theta_full 25.240
_diffrn_reflns_theta_max 25.499
_diffrn_reflns_theta_min 2.067
_diffrn_standards_number 0
_exptl_absorpt_coefficient_mu 0.343
_exptl_absorpt_correction_T_max 1
_exptl_absorpt_correction_T_min 0.378173
_exptl_absorpt_correction_type multi-scan
_exptl_absorpt_process_details
;
SADABS v.2.10 (Bruker,2003) was used for absorption correction.
R(int) was 0.0634 before and 0.0316 after correction.
The Ratio of minimum to maximum transmission is 0.3782.
The \l/2 correction factor is 0.0015.
;
_exptl_crystal_colour brown
_exptl_crystal_colour_primary brown
_exptl_crystal_density_diffrn 0.931
_exptl_crystal_description block
_exptl_crystal_F_000 2964
_exptl_crystal_size_max 0.088
_exptl_crystal_size_mid 0.082
_exptl_crystal_size_min 0.078
_refine_diff_density_max 1.237
_refine_diff_density_min -0.848
_refine_diff_density_rms 0.157
_refine_ls_extinction_method none
_refine_ls_goodness_of_fit_ref 1.056
_refine_ls_hydrogen_treatment mixed
_refine_ls_matrix_type full
_refine_ls_number_parameters 452
_refine_ls_number_reflns 9723
_refine_ls_number_restraints 30
_refine_ls_restrained_S_all 1.062
_refine_ls_R_factor_all 0.1673
_refine_ls_R_factor_gt 0.1179
_refine_ls_shift/su_max 0.001
_refine_ls_shift/su_mean 0.000
_refine_ls_structure_factor_coef Fsqd
_refine_ls_weighting_details 'w=1/[\s^2^(Fo^2^)+(0.2000P)^2^] where P=(Fo^2^+2Fc^2^)/3'
_refine_ls_weighting_scheme calc
_refine_ls_wR_factor_gt 0.3111
_refine_ls_wR_factor_ref 0.3460
_reflns_Friedel_coverage 0.000
_reflns_number_gt 4928
_reflns_number_total 9723
_reflns_threshold_expression 'I > 2\s(I)'
_cod_data_source_file c4dt00720d2.cif
_cod_data_source_block 4
_cod_depositor_comments 'Adding full bibliography for 7030970--7030975.cif.'
_cod_database_code 7030973
_shelxl_version_number 2013-3
_shelx_space_group_comment
;
The symmetry employed for this shelxl refinement is uniquely defined
by the following loop, which should always be used as a source of
symmetry information in preference to the above space-group names.
They are only intended as comments.
;
_olex2_refinement_description
;
1. Fixed Uiso
 At 1.2 times of:
  All C(H) groups
 At 1.5 times of:
  All O(H,H) groups
2. Uiso/Uaniso restraints and constraints
Uanis(C20) \\sim Ueq, Uanis(C1) \\sim Ueq, Uanis(C1Z) \\sim Ueq: with sigma of
0.01 and sigma for terminal atoms of 0.002
Uanis(C1U) \\sim Ueq: with sigma of 0.01 and sigma for terminal atoms of 0.002
Uanis(C1S) \\sim Ueq: with sigma of 0.01 and sigma for terminal atoms of 0.002
3. Others
 Fixed Sof: H5A(0.5) H5B(0.5) H9A(0.5) H9B(0.5) H11A(0.5) H11B(0.5)
4.a Riding coordinates:
 O9(H9A,H9B), O11(H11A,H11B)
4.b Rotating group:
 O5(H5A,H5B)
4.c Aromatic/amide H refined with riding coordinates:
 C13(H13), C14(H14), C16(H16), C17(H17), C1A(H1A), C1F(H1F), C1G(H1G),
 C1H(H1H), C1I(H1I), C1J(H1J), C1K(H1K), C1L(H1L), C1M(H1M), C1N(H1N), C1O(H1O),
  C1P(H1P), C1R(H1R), C1S(H1S), C1T(H1T), C1U(H1U), C1V(H1V), C1W(H1W),
 C1X(H1X), C1Z(H1Z), C1Y(H1Y), C20(H20), C2(H2)
;

loop_
_space_group_symop_operation_xyz
'x, y, z'
'-x, y, -z'
'x+1/2, y+1/2, z'
'-x+1/2, y+1/2, -z'
'-x, -y, -z'
'x, -y, z'
'-x+1/2, -y+1/2, -z'
'x+1/2, -y+1/2, z'

loop_
_atom_site_label
_atom_site_type_symbol
_atom_site_fract_x
_atom_site_fract_y
_atom_site_fract_z
_atom_site_U_iso_or_equiv
_atom_site_adp_type
_atom_site_occupancy
_atom_site_site_symmetry_order
_atom_site_calc_flag
_atom_site_refinement_flags_posn
_atom_site_refinement_flags_adp
_atom_site_refinement_flags_occupancy
V1 V 0.84753(5) 0.5000 0.03311(11) 0.0591(4) Uani 1 2 d S T P
V2 V 0.71013(6) 0.5000 -0.17800(10) 0.0577(4) Uani 1 2 d S T P
V3 V 0.68579(6) 0.5000 0.15212(10) 0.0629(5) Uani 1 2 d S T P
P4 P 0.74656(6) 0.56825(5) 0.00374(11) 0.0568(4) Uani 1 1 d . . .
O O 0.73770(15) 0.55248(13) -0.0992(3) 0.0597(10) Uani 1 1 d . . .
O1 O 0.70350(16) 0.55287(14) 0.0668(3) 0.0627(10) Uani 1 1 d . . .
O2 O 0.79773(15) 0.55199(13) 0.0431(3) 0.0612(10) Uani 1 1 d . . .
O3 O 0.8574(2) 0.5000 -0.0783(4) 0.0684(15) Uani 1 2 d S T P
O4 O 0.7346(2) 0.5000 0.2241(4) 0.0759(17) Uani 1 2 d S T P
O5 O 0.7918(2) 0.5000 -0.2341(5) 0.0724(16) Uani 1 2 d S T P
H5A H 0.7964 0.4785 -0.2828 0.109 Uiso 0.5 1 d GR . P
H5B H 0.8154 0.4919 -0.1881 0.109 Uiso 0.5 1 d GR . P
N6 N 0.7040(2) 0.54781(19) -0.2965(4) 0.0723(14) Uani 1 1 d . . .
N7 N 0.90696(19) 0.54742(18) 0.0714(4) 0.0654(13) Uani 1 1 d . . .
O8 O 0.6531(3) 0.5000 -0.1505(5) 0.0816(18) Uani 1 2 d S T P
O9 O 0.8371(2) 0.5000 0.1938(4) 0.0753(17) Uani 1 2 d S T P
H9A H 0.8599 0.4819 0.2368 0.113 Uiso 0.5 1 d R . P
H9B H 0.8058 0.4880 0.2221 0.113 Uiso 0.5 1 d R . P
C10 C 0.9507(2) 0.5259(2) 0.1030(4) 0.0651(16) Uani 1 1 d . . .
O11 O 0.6141(3) 0.5000 0.0646(6) 0.093(2) Uani 1 2 d S T P
H11A H 0.5886 0.4754 0.0478 0.140 Uiso 0.5 1 d R . P
H11B H 0.5954 0.5246 0.0276 0.140 Uiso 0.5 1 d R . P
C12 C 0.7096(2) 0.5258(2) -0.3817(4) 0.0645(16) Uani 1 1 d . . .
C13 C 0.6560(3) 0.6362(3) -0.0561(6) 0.0794(19) Uani 1 1 d . . .
H13 H 0.6486 0.6120 -0.0127 0.095 Uiso 1 1 calc R . .
C14 C 0.7012(3) 0.5957(2) -0.2930(5) 0.085(2) Uani 1 1 d . . .
H14 H 0.6975 0.6112 -0.2349 0.102 Uiso 1 1 calc R . .
N15 N 0.6424(2) 0.5479(2) 0.2363(4) 0.0797(16) Uani 1 1 d . . .
C16 C 0.7127(3) 0.6917(2) -0.1253(5) 0.077(2) Uani 1 1 d . . .
H16 H 0.7447 0.7052 -0.1291 0.092 Uiso 1 1 calc R . .
C17 C 0.7177(3) 0.5243(3) -0.5553(5) 0.093(2) Uani 1 1 d . . .
H17 H 0.7206 0.5407 -0.6128 0.112 Uiso 1 1 calc R . .
C18 C 0.7132(3) 0.5518(3) -0.4688(5) 0.085(2) Uani 1 1 d . . .
C19 C 0.7050(2) 0.6541(2) -0.0619(5) 0.0658(16) Uani 1 1 d . . .
C1A C 0.7685(3) 0.6338(2) 0.1826(5) 0.0757(18) Uani 1 1 d . . .
H1A H 0.7901 0.6080 0.1711 0.091 Uiso 1 1 calc R . .
C1B C 0.9937(3) 0.5499(3) 0.1318(5) 0.0760(18) Uani 1 1 d . . .
C1C C 0.7401(3) 0.6543(2) 0.1071(5) 0.0675(16) Uani 1 1 d . . .
C1D C 0.7983(2) 0.6526(2) -0.0355(5) 0.0679(17) Uani 1 1 d . . .
C1E C 0.7476(3) 0.6357(2) 0.0020(5) 0.0641(16) Uani 1 1 d . . .
C1F C 0.8188(3) 0.6333(2) -0.1135(6) 0.0773(19) Uani 1 1 d . . .
H1F H 0.8025 0.6074 -0.1433 0.093 Uiso 1 1 calc R . .
C1G C 0.7091(3) 0.6920(2) 0.1253(5) 0.079(2) Uani 1 1 d . . .
H1G H 0.6915 0.7064 0.0748 0.094 Uiso 1 1 calc R . .
C1H C 0.8896(3) 0.6890(3) -0.1050(8) 0.098(3) Uani 1 1 d . . .
H1H H 0.9202 0.7004 -0.1274 0.118 Uiso 1 1 calc R . .
C1I C 0.8254(3) 0.6918(2) 0.0092(6) 0.079(2) Uani 1 1 d . . .
H1I H 0.8127 0.7059 0.0639 0.095 Uiso 1 1 calc R . .
C1J C 0.7646(4) 0.6517(3) 0.2729(6) 0.100(3) Uani 1 1 d . . .
H1J H 0.7841 0.6383 0.3219 0.120 Uiso 1 1 calc R . .
C1K C 0.7072(4) 0.6020(3) -0.4633(6) 0.105(3) Uani 1 1 d . . .
H1K H 0.7055 0.6203 -0.5188 0.126 Uiso 1 1 calc R . .
C1L C 0.9474(3) 0.6243(3) 0.0963(7) 0.114(3) Uani 1 1 d . . .
H1L H 0.9455 0.6579 0.0943 0.136 Uiso 1 1 calc R . .
C1M C 0.8692(3) 0.7087(3) -0.0272(7) 0.092(3) Uani 1 1 d . . .
H1M H 0.8855 0.7347 0.0025 0.111 Uiso 1 1 calc R . .
C1N C 1.0372(3) 0.5236(3) 0.1635(6) 0.085(2) Uani 1 1 d . . .
H1N H 1.0659 0.5403 0.1843 0.102 Uiso 1 1 calc R . .
C1O C 0.7025(4) 0.7101(3) 0.2172(6) 0.098(3) Uani 1 1 d . . .
H1O H 0.6796 0.7348 0.2283 0.118 Uiso 1 1 calc R . .
C1P C 0.9066(3) 0.5964(3) 0.0696(6) 0.084(2) Uani 1 1 d . . .
H1P H 0.8771 0.6120 0.0492 0.101 Uiso 1 1 calc R . .
C1Q C 0.6151(3) 0.5248(3) 0.3050(6) 0.091(2) Uani 1 1 d . . .
C1R C 0.6735(4) 0.7099(3) -0.1839(7) 0.097(3) Uani 1 1 d . . .
H1R H 0.6799 0.7343 -0.2278 0.116 Uiso 1 1 calc R . .
C1S C 0.7040(4) 0.6238(3) -0.3789(7) 0.110(3) Uani 1 1 d . U .
H1S H 0.7036 0.6574 -0.3756 0.133 Uiso 1 1 calc R . .
C1T C 0.6184(3) 0.6549(3) -0.1159(7) 0.096(2) Uani 1 1 d . . .
H1T H 0.5865 0.6410 -0.1139 0.116 Uiso 1 1 calc R . .
C1U C 0.6434(3) 0.5958(3) 0.2323(6) 0.097(2) Uani 1 1 d . U .
H1U H 0.6614 0.6119 0.1859 0.116 Uiso 1 1 calc R . .
C1V C 0.8643(3) 0.6507(3) -0.1521(6) 0.090(2) Uani 1 1 d . . .
H1V H 0.8771 0.6373 -0.2073 0.109 Uiso 1 1 calc R . .
C1W C 0.6252(4) 0.6912(3) -0.1757(7) 0.101(3) Uani 1 1 d . . .
H1W H 0.5983 0.7038 -0.2112 0.121 Uiso 1 1 calc R . .
C1X C 0.7315(4) 0.6900(3) 0.2926(6) 0.103(3) Uani 1 1 d . . .
H1X H 0.7288 0.7018 0.3542 0.123 Uiso 1 1 calc R . .
C1Z C 0.5909(3) 0.5985(5) 0.3728(8) 0.120(3) Uani 1 1 d . U .
H1Z H 0.5748 0.6161 0.4197 0.144 Uiso 1 1 calc R . .
C1Y C 0.9924(3) 0.6012(3) 0.1265(6) 0.096(2) Uani 1 1 d . . .
H1Y H 1.0209 0.6193 0.1429 0.115 Uiso 1 1 calc R . .
C20 C 0.5643(3) 0.5226(4) 0.4477(8) 0.130(4) Uani 1 1 d . U .
H20 H 0.5477 0.5392 0.4953 0.157 Uiso 1 1 calc R . .
C1 C 0.5892(3) 0.5489(4) 0.3760(7) 0.110(3) Uani 1 1 d . U .
C2 C 0.6150(4) 0.6223(4) 0.3038(8) 0.121(3) Uani 1 1 d . . .
H2 H 0.6137 0.6559 0.3015 0.146 Uiso 1 1 calc R . .

loop_
_atom_site_aniso_label
_atom_site_aniso_U_11
_atom_site_aniso_U_22
_atom_site_aniso_U_33
_atom_site_aniso_U_23
_atom_site_aniso_U_13
_atom_site_aniso_U_12
V1 0.0699(9) 0.0478(8) 0.0592(9) 0.000 -0.0071(7) 0.000
V2 0.0796(10) 0.0502(8) 0.0434(8) 0.000 0.0018(7) 0.000
V3 0.0732(10) 0.0682(9) 0.0474(9) 0.000 0.0040(7) 0.000
P4 0.0783(10) 0.0435(8) 0.0485(9) -0.0029(6) 0.0016(7) 0.0026(7)
O 0.091(3) 0.044(2) 0.045(2) -0.0012(16) 0.002(2) -0.0007(19)
O1 0.082(3) 0.054(2) 0.053(2) -0.0018(18) 0.006(2) 0.0027(19)
O2 0.080(3) 0.047(2) 0.056(2) 0.0024(17) -0.004(2) 0.0015(19)
O3 0.074(4) 0.070(4) 0.061(4) 0.000 -0.006(3) 0.000
O4 0.088(4) 0.086(4) 0.054(4) 0.000 0.002(3) 0.000
O5 0.081(4) 0.075(4) 0.061(4) 0.000 -0.001(3) 0.000
N6 0.104(4) 0.064(3) 0.048(3) 0.004(2) -0.009(3) 0.003(3)
N7 0.074(3) 0.054(3) 0.068(3) -0.003(2) -0.003(3) 0.001(2)
O8 0.101(5) 0.070(4) 0.073(5) 0.000 -0.009(4) 0.000
O9 0.078(4) 0.092(4) 0.056(4) 0.000 -0.010(3) 0.000
C10 0.082(4) 0.068(4) 0.046(4) 0.007(3) -0.001(3) -0.012(3)
O11 0.082(4) 0.084(5) 0.113(6) 0.000 -0.029(4) 0.000
C12 0.074(4) 0.076(4) 0.044(3) 0.006(3) -0.006(3) -0.002(3)
C13 0.085(5) 0.067(4) 0.086(5) 0.004(4) -0.005(4) 0.011(4)
C14 0.148(7) 0.057(4) 0.049(4) 0.007(3) 0.000(4) 0.009(4)
N15 0.083(4) 0.088(4) 0.068(4) -0.013(3) 0.009(3) 0.004(3)
C16 0.101(5) 0.045(3) 0.083(5) -0.009(3) -0.017(4) 0.018(3)
C17 0.122(6) 0.108(5) 0.050(4) 0.004(4) -0.003(4) 0.001(4)
C18 0.109(5) 0.091(5) 0.057(4) 0.011(4) -0.008(4) -0.008(4)
C19 0.081(4) 0.049(3) 0.067(4) -0.012(3) 0.002(3) 0.002(3)
C1A 0.099(5) 0.058(4) 0.071(5) -0.015(3) -0.006(4) 0.001(3)
C1B 0.078(4) 0.079(5) 0.071(5) -0.009(4) -0.003(3) -0.002(4)
C1C 0.089(4) 0.052(3) 0.061(4) -0.011(3) 0.005(3) 0.003(3)
C1D 0.078(4) 0.043(3) 0.083(5) -0.001(3) -0.002(4) 0.007(3)
C1E 0.087(4) 0.045(3) 0.061(4) -0.005(3) 0.000(3) 0.013(3)
C1F 0.093(5) 0.042(3) 0.097(6) 0.006(3) 0.001(4) 0.002(3)
C1G 0.107(5) 0.058(4) 0.071(5) -0.018(3) 0.010(4) -0.001(4)
C1H 0.083(5) 0.064(5) 0.149(8) 0.029(5) 0.031(5) -0.005(4)
C1I 0.092(5) 0.049(3) 0.097(6) -0.007(3) 0.007(4) 0.009(3)
C1J 0.141(7) 0.073(5) 0.085(6) -0.021(4) -0.021(5) 0.009(5)
C1K 0.182(9) 0.080(5) 0.053(5) 0.010(4) 0.002(5) -0.005(5)
C1L 0.109(6) 0.063(5) 0.167(10) 0.020(5) -0.044(6) -0.022(4)
C1M 0.077(5) 0.052(4) 0.149(8) 0.002(4) 0.005(5) -0.001(3)
C1N 0.071(4) 0.101(5) 0.084(5) -0.008(4) -0.009(4) -0.003(3)
C1O 0.138(7) 0.068(5) 0.089(6) -0.020(4) 0.021(5) 0.002(5)
C1P 0.084(5) 0.067(4) 0.100(6) 0.005(4) -0.019(4) -0.006(4)
C1Q 0.082(5) 0.118(6) 0.075(5) -0.011(4) 0.013(4) 0.008(4)
C1R 0.122(7) 0.052(4) 0.115(7) 0.009(4) -0.040(5) 0.003(4)
C1S 0.159(7) 0.078(5) 0.093(6) 0.014(4) -0.017(5) 0.003(5)
C1T 0.090(5) 0.083(5) 0.115(7) -0.008(5) -0.019(5) 0.008(4)
C1U 0.097(5) 0.095(5) 0.100(5) -0.032(4) 0.006(4) 0.006(4)
C1V 0.105(6) 0.061(4) 0.107(6) 0.006(4) 0.043(5) 0.009(4)
C1W 0.125(7) 0.062(5) 0.113(7) 0.001(4) -0.038(6) 0.023(5)
C1X 0.165(8) 0.068(5) 0.076(6) -0.024(4) 0.012(6) -0.010(5)
C1Z 0.097(5) 0.152(7) 0.113(6) -0.031(6) 0.039(5) 0.007(5)
C1Y 0.090(5) 0.093(6) 0.105(6) -0.007(5) -0.016(4) -0.019(4)
C20 0.106(5) 0.161(8) 0.126(6) -0.019(5) 0.042(5) 0.014(5)
C1 0.085(5) 0.133(7) 0.113(6) -0.021(5) 0.028(5) 0.001(5)
C2 0.138(8) 0.109(7) 0.119(8) -0.041(6) 0.023(7) 0.009(6)

loop_
_atom_type_symbol
_atom_type_description
_atom_type_scat_dispersion_real
_atom_type_scat_dispersion_imag
_atom_type_scat_source
C C 0.0033 0.0016 'International Tables Vol C Tables 4.2.6.8 and 6.1.1.4'
H H 0.0000 0.0000 'International Tables Vol C Tables 4.2.6.8 and 6.1.1.4'
N N 0.0061 0.0033 'International Tables Vol C Tables 4.2.6.8 and 6.1.1.4'
O O 0.0106 0.0060 'International Tables Vol C Tables 4.2.6.8 and 6.1.1.4'
P P 0.1023 0.0942 'International Tables Vol C Tables 4.2.6.8 and 6.1.1.4'
V V 0.3005 0.5294 'International Tables Vol C Tables 4.2.6.8 and 6.1.1.4'

loop_
_geom_angle_atom_site_label_1
_geom_angle_atom_site_label_2
_geom_angle_atom_site_label_3
_geom_angle
_geom_angle_site_symmetry_1
_geom_angle_site_symmetry_3
O2 V1 O2 94.5(2) 6_565 .
O2 V1 N7 159.7(2) . 6_565
O2 V1 N7 159.7(2) 6_565 .
O2 V1 N7 91.46(18) . .
O2 V1 N7 91.46(18) 6_565 6_565
O2 V1 O9 80.42(16) 6_565 .
O2 V1 O9 80.42(16) . .
O3 V1 O2 101.26(19) . 6_565
O3 V1 O2 101.26(19) . .
O3 V1 N7 96.6(2) . 6_565
O3 V1 N7 96.6(2) . .
O3 V1 O9 177.5(3) . .
N7 V1 N7 76.8(3) 6_565 .
N7 V1 O9 81.48(19) . .
N7 V1 O9 81.48(19) 6_565 .
O V2 O 95.6(2) . 6_565
O V2 O5 81.56(17) . .
O V2 O5 81.56(17) 6_565 .
O V2 N6 157.5(2) . 6_565
O V2 N6 90.26(18) 6_565 6_565
O V2 N6 157.5(2) 6_565 .
O V2 N6 90.26(18) . .
N6 V2 O5 77.9(2) . .
N6 V2 O5 77.9(2) 6_565 .
N6 V2 N6 76.7(3) . 6_565
O8 V2 O 102.1(2) . .
O8 V2 O 102.1(2) . 6_565
O8 V2 O5 174.4(3) . .
O8 V2 N6 97.8(3) . .
O8 V2 N6 97.8(3) . 6_565
O1 V3 O1 96.8(2) . 6_565
O1 V3 O11 82.77(19) 6_565 .
O1 V3 O11 82.77(19) . .
O1 V3 N15 90.9(2) 6_565 6_565
O1 V3 N15 90.9(2) . .
O1 V3 N15 161.1(2) . 6_565
O1 V3 N15 161.1(2) 6_565 .
O4 V3 O1 100.7(2) . .
O4 V3 O1 100.7(2) . 6_565
O4 V3 O11 174.8(3) . .
O4 V3 N15 94.8(2) . .
O4 V3 N15 94.8(2) . 6_565
N15 V3 O11 81.1(2) . .
N15 V3 O11 81.1(2) 6_565 .
N15 V3 N15 76.9(4) 6_565 .
O P4 C1E 106.0(3) . .
O1 P4 O 111.8(2) . .
O1 P4 O2 112.2(2) . .
O1 P4 C1E 107.4(3) . .
O2 P4 O 112.3(2) . .
O2 P4 C1E 106.7(3) . .
P4 O V2 142.9(2) . .
P4 O1 V3 139.5(3) . .
P4 O2 V1 142.0(2) . .
C12 N6 V2 113.9(4) . .
C14 N6 V2 126.4(4) . .
C14 N6 C12 119.2(5) . .
C10 N7 V1 115.7(4) . .
C1P N7 V1 127.7(4) . .
C1P N7 C10 116.6(5) . .
N7 C10 C10 115.8(3) . 6_565
N7 C10 C1B 125.2(6) . .
C1B C10 C10 119.0(4) . 6_565
N6 C12 C12 116.7(3) . 6_565
N6 C12 C18 123.0(6) . .
C18 C12 C12 120.3(4) . 6_565
C1T C13 C19 119.3(7) . .
N6 C14 C1S 120.3(7) . .
C1Q N15 V3 113.6(5) . .
C1U N15 V3 125.9(6) . .
C1U N15 C1Q 120.3(7) . .
C19 C16 C1R 122.1(8) . .
C17 C17 C18 121.8(4) 6_565 .
C12 C18 C17 117.9(7) . .
C1K C18 C12 116.3(7) . .
C1K C18 C17 125.5(7) . .
C13 C19 C1E 121.9(6) . .
C16 C19 C13 116.9(6) . .
C16 C19 C1E 121.1(6) . .
C1J C1A C1C 120.2(7) . .
C10 C1B C1N 120.4(7) . .
C10 C1B C1Y 116.6(6) . .
C1Y C1B C1N 123.0(6) . .
C1A C1C C1E 119.9(6) . .
C1G C1C C1A 119.0(6) . .
C1G C1C C1E 121.0(6) . .
C1F C1D C1E 122.2(6) . .
C1F C1D C1I 116.8(7) . .
C1I C1D C1E 120.9(6) . .
C19 C1E P4 109.5(4) . .
C19 C1E C1C 109.8(5) . .
C19 C1E C1D 110.0(5) . .
C1C C1E P4 108.1(4) . .
C1D C1E P4 108.9(4) . .
C1D C1E C1C 110.5(5) . .
C1D C1F C1V 122.6(7) . .
C1C C1G C1O 122.4(8) . .
C1M C1H C1V 119.4(7) . .
C1M C1I C1D 121.0(8) . .
C1A C1J C1X 121.1(8) . .
C1S C1K C18 120.5(7) . .
C1P C1L C1Y 118.9(7) . .
C1H C1M C1I 121.8(8) . .
C1N C1N C1B 120.7(4) 6_565 .
C1G C1O C1X 118.5(8) . .
N7 C1P C1L 123.3(7) . .
N15 C1Q C1 123.8(8) . .
C1Q C1Q N15 117.6(4) 6_565 .
C1Q C1Q C1 118.5(6) 6_565 .
C1W C1R C16 119.1(8) . .
C1K C1S C14 120.4(8) . .
C1W C1T C13 124.1(8) . .
N15 C1U C2 117.4(9) . .
C1H C1V C1F 118.4(8) . .
C1T C1W C1R 118.3(8) . .
C1J C1X C1O 118.7(8) . .
C2 C1Z C1 121.8(9) . .
C1L C1Y C1B 119.3(7) . .
C20 C20 C1 120.8(6) 6_565 .
C1Q C1 C20 120.6(10) . .
C1Z C1 C1Q 115.9(9) . .
C1Z C1 C20 123.4(9) . .
C1Z C2 C1U 120.6(10) . .

loop_
_geom_bond_atom_site_label_1
_geom_bond_atom_site_label_2
_geom_bond_distance
_geom_bond_site_symmetry_2
V1 O2 1.956(4) .
V1 O2 1.956(4) 6_565
V1 O3 1.593(6) .
V1 N7 2.108(5) .
V1 N7 2.108(5) 6_565
V1 O9 2.281(7) .
V2 O 1.956(4) 6_565
V2 O 1.956(4) .
V2 O5 2.316(6) .
V2 N6 2.129(5) .
V2 N6 2.129(5) 6_565
V2 O8 1.567(7) .
V3 O1 1.953(4) 6_565
V3 O1 1.953(4) .
V3 O4 1.623(7) .
V3 O11 2.239(7) .
V3 N15 2.127(6) .
V3 N15 2.127(6) 6_565
P4 O 1.524(4) .
P4 O1 1.519(4) .
P4 O2 1.520(4) .
P4 C1E 1.863(6) .
N6 C12 1.355(8) .
N6 C14 1.326(8) .
N7 C10 1.367(8) .
N7 C1P 1.353(8) .
C10 C10 1.429(13) 6_565
C10 C1B 1.372(9) .
C12 C12 1.425(13) 6_565
C12 C18 1.424(9) .
C13 C19 1.391(9) .
C13 C1T 1.388(10) .
C14 C1S 1.439(10) .
N15 C1Q 1.375(9) .
N15 C1U 1.324(10) .
C16 C19 1.385(9) .
C16 C1R 1.404(10) .
C17 C17 1.343(16) 6_565
C17 C18 1.442(10) .
C18 C1K 1.397(11) .
C19 C1E 1.514(9) .
C1A C1C 1.407(9) .
C1A C1J 1.368(10) .
C1B C1N 1.425(10) .
C1B C1Y 1.418(11) .
C1C C1E 1.581(9) .
C1C C1G 1.354(9) .
C1D C1E 1.527(10) .
C1D C1F 1.344(10) .
C1D C1I 1.436(9) .
C1F C1V 1.414(10) .
C1G C1O 1.399(10) .
C1H C1M 1.346(12) .
C1H C1V 1.410(12) .
C1I C1M 1.360(10) .
C1J C1X 1.403(12) .
C1K C1S 1.335(11) .
C1L C1P 1.374(10) .
C1L C1Y 1.407(11) .
C1N C1N 1.305(15) 6_565
C1O C1X 1.410(12) .
C1Q C1Q 1.371(17) 6_565
C1Q C1 1.391(11) .
C1R C1W 1.387(12) .
C1T C1W 1.323(12) .
C1U C2 1.463(12) .
C1Z C1 1.372(14) .
C1Z C2 1.346(14) .
C20 C20 1.25(2) 6_565
C20 C1 1.416(13) .

loop_
_geom_hbond_atom_site_label_D
_geom_hbond_atom_site_label_H
_geom_hbond_atom_site_label_A
_geom_hbond_distance_DH
_geom_hbond_distance_HA
_geom_hbond_distance_DA
_geom_hbond_angle_DHA
O5 H5B O3 0.92 1.90 2.766(9) 157.6
O9 H9B O4 0.98 1.92 2.757(9) 141.7

loop_
_geom_torsion_atom_site_label_1
_geom_torsion_atom_site_label_2
_geom_torsion_atom_site_label_3
_geom_torsion_atom_site_label_4
_geom_torsion
_geom_torsion_site_symmetry_1
_geom_torsion_site_symmetry_4
V1 N7 C10 C10 1.8(4) . 6_565
V1 N7 C10 C1B -179.7(5) . .
V1 N7 C1P C1L 179.9(7) . .
V2 N6 C12 C12 10.8(5) . 6_565
V2 N6 C12 C18 -171.9(5) . .
V2 N6 C14 C1S 171.6(6) . .
V3 N15 C1Q C1Q -6.1(5) . 6_565
V3 N15 C1Q C1 171.5(7) . .
V3 N15 C1U C2 -173.2(6) . .
O P4 O1 V3 95.0(4) . .
O P4 O2 V1 -31.6(5) . .
O P4 C1E C19 43.6(5) . .
O P4 C1E C1C 163.2(4) . .
O P4 C1E C1D -76.6(5) . .
O1 P4 O V2 -36.8(5) . .
O1 P4 O2 V1 95.3(4) . .
O1 P4 C1E C19 -76.0(5) . .
O1 P4 C1E C1C 43.6(5) . .
O1 P4 C1E C1D 163.7(4) . .
O2 P4 O V2 90.4(5) . .
O2 P4 O1 V3 -32.2(5) . .
O2 P4 C1E C19 163.5(4) . .
O2 P4 C1E C1C -77.0(5) . .
O2 P4 C1E C1D 43.2(5) . .
N6 C12 C18 C17 -178.3(7) . .
N6 C12 C18 C1K -4.1(11) . .
N6 C14 C1S C1K 2.9(14) . .
N7 C10 C1B C1N -180.0(6) . .
N7 C10 C1B C1Y -1.0(10) . .
C10 N7 C1P C1L 0.9(11) . .
C10 C10 C1B C1N -1.6(8) 6_565 .
C10 C10 C1B C1Y 177.4(5) 6_565 .
C10 C1B C1N C1N 1.6(8) . 6_565
C10 C1B C1Y C1L 2.4(12) . .
C12 N6 C14 C1S 0.2(11) . .
C12 C12 C18 C17 -1.1(8) 6_565 .
C12 C12 C18 C1K 173.1(6) 6_565 .
C12 C18 C1K C1S 7.0(14) . .
C13 C19 C1E P4 46.9(7) . .
C13 C19 C1E C1C -71.6(7) . .
C13 C19 C1E C1D 166.5(6) . .
C13 C1T C1W C1R 4.4(14) . .
C14 N6 C12 C12 -176.7(5) . 6_565
C14 N6 C12 C18 0.6(10) . .
N15 C1Q C1 C1Z 2.0(13) . .
N15 C1Q C1 C20 -176.3(8) . .
N15 C1U C2 C1Z 2.7(14) . .
C16 C19 C1E P4 -136.6(5) . .
C16 C19 C1E C1C 104.8(7) . .
C16 C19 C1E C1D -17.0(8) . .
C16 C1R C1W C1T -3.5(13) . .
C17 C17 C18 C12 1.1(8) 6_565 .
C17 C17 C18 C1K -172.5(7) 6_565 .
C17 C18 C1K C1S -179.3(9) . .
C18 C1K C1S C14 -6.6(15) . .
C19 C13 C1T C1W -4.1(13) . .
C19 C16 C1R C1W 2.6(12) . .
C1A C1C C1E P4 47.2(7) . .
C1A C1C C1E C19 166.6(6) . .
C1A C1C C1E C1D -71.9(7) . .
C1A C1C C1G C1O -2.8(11) . .
C1A C1J C1X C1O -0.5(13) . .
C1C C1A C1J C1X 1.4(12) . .
C1C C1G C1O C1X 3.7(12) . .
C1D C1F C1V C1H 1.9(11) . .
C1D C1I C1M C1H -1.4(12) . .
C1E P4 O V2 -153.5(4) . .
C1E P4 O1 V3 -149.2(4) . .
C1E P4 O2 V1 -147.3(4) . .
C1E C1C C1G C1O -178.5(7) . .
C1E C1D C1F C1V 176.0(6) . .
C1E C1D C1I C1M -176.3(6) . .
C1F C1D C1E P4 46.3(8) . .
C1F C1D C1E C19 -73.7(7) . .
C1F C1D C1E C1C 165.0(6) . .
C1F C1D C1I C1M 0.9(10) . .
C1G C1C C1E P4 -137.2(6) . .
C1G C1C C1E C19 -17.7(8) . .
C1G C1C C1E C1D 103.7(7) . .
C1G C1O C1X C1J -1.9(13) . .
C1I C1D C1E P4 -136.6(5) . .
C1I C1D C1E C19 103.4(7) . .
C1I C1D C1E C1C -18.0(8) . .
C1I C1D C1F C1V -1.2(10) . .
C1J C1A C1C C1E 176.0(7) . .
C1J C1A C1C C1G 0.2(11) . .
C1M C1H C1V C1F -2.3(12) . .
C1N C1B C1Y C1L -178.7(8) . .
C1P N7 C10 C10 -179.0(5) . 6_565
C1P N7 C10 C1B -0.6(9) . .
C1P C1L C1Y C1B -2.1(14) . .
C1Q N15 C1U C2 0.7(11) . .
C1Q C1Q C1 C1Z 179.5(6) 6_565 .
C1Q C1Q C1 C20 1.2(11) 6_565 .
C1R C16 C19 C13 -2.3(10) . .
C1R C16 C19 C1E -178.9(6) . .
C1T C13 C19 C16 2.8(10) . .
C1T C13 C19 C1E 179.4(6) . .
C1U N15 C1Q C1Q 179.3(5) . 6_565
C1U N15 C1Q C1 -3.1(12) . .
C1V C1H C1M C1I 2.1(13) . .
C1Y C1B C1N C1N -177.3(6) . 6_565
C1Y C1L C1P N7 0.5(14) . .
C20 C20 C1 C1Q -1.2(11) 6_565 .
C20 C20 C1 C1Z -179.4(7) 6_565 .
C1 C1Z C2 C1U -3.9(16) . .
C2 C1Z C1 C1Q 1.5(15) . .
C2 C1Z C1 C20 179.8(10) . .

loop_
_smtbx_masks_void_nr
_smtbx_masks_void_average_x
_smtbx_masks_void_average_y
_smtbx_masks_void_average_z
_smtbx_masks_void_volume
_smtbx_masks_void_count_electrons
1 0.357 -0.148 -0.626 2522.3 1124.5
